data_1507385
loop_
_publ_author_name
'Jang, Doo Ok'
'Kim, Dwight D.'
'Pyun, Do Kyu'
'Beak, Peter'

_publ_contact_author
; 
Scott R. Wilson 
University of Illinois 
School of Chemical Sciences, Box 59-1 
505 South Mathews Avenue 
Urbana, Illinois  61801 
USA 
;
_publ_section_title
;
 Synthesis of highly enantioenriched all-carbon quaternary centers:
 conjugate additions of chiral organolithium nucleophiles to
 alpha,alpha-dinitrile beta,beta-disubstituted olefins.
;
_journal_issue 22
_journal_name_full 'Organic letters'
_journal_page_first 4155
_journal_page_last 4157
_journal_paper_doi 10.1021/ol035601k
_journal_volume 5
_journal_year 2003
_chemical_absolute_configuration unk
_chemical_formula_moiety 'C11 H8 N2'
_chemical_formula_sum 'C11 H8 N2'
_chemical_formula_weight 168.19
_chemical_name_systematic
; 
? 
;
_space_group_IT_number 19
_symmetry_cell_setting orthorhombic
_symmetry_space_group_name_Hall 'P 2ac 2ab'
_symmetry_space_group_name_H-M 'P 21 21 21'
_atom_sites_solution_hydrogens geom
_atom_sites_solution_primary direct
_atom_sites_solution_secondary difmap
_audit_creation_method SHELXL-97
_audit_update_record
; 
2003-03-26   text and data added, srw 
;
_cell_angle_alpha 90.00
_cell_angle_beta 90.00
_cell_angle_gamma 90.00
_cell_formula_units_Z 4
_cell_length_a 7.206(2)
_cell_length_b 7.726(2)
_cell_length_c 16.364(5)
_cell_measurement_reflns_used 955
_cell_measurement_temperature 193(2)
_cell_measurement_theta_max 26.2
_cell_measurement_theta_min 2.5
_cell_volume 911.0(4)
_computing_cell_refinement 'SAINT V6.22 (Bruker, 2001)'
_computing_data_collection 'SMART V5.625 (Bruker, 2001)'
_computing_data_reduction 'SAINT V6.22 (Bruker, 2001)'
_computing_molecular_graphics 'SHELXTL V6.10 (Bruker, 2001)'
_computing_publication_material 'CIFTAB (Sheldrick, 2001)'
_computing_structure_refinement 'SHELXTL V6.10 (Bruker, 2001)'
_computing_structure_solution 'SHELXTL V6.10 (Bruker, 2001)'
_diffrn_ambient_temperature 193(2)
_diffrn_measured_fraction_theta_full 1.000
_diffrn_measured_fraction_theta_max 1.000
_diffrn_measurement_device 'Siemens Platform/CCD'
_diffrn_measurement_method 'profile data from \w scans'
_diffrn_radiation_monochromator graphite
_diffrn_radiation_source 'normal-focus sealed tube'
_diffrn_radiation_type MoK\a
_diffrn_radiation_wavelength 0.71073
_diffrn_radiation_wavelength_id p00wasm
_diffrn_reflns_av_R_equivalents 0.0468
_diffrn_reflns_av_sigmaI/netI 0.0244
_diffrn_reflns_limit_h_max 8
_diffrn_reflns_limit_h_min 0
_diffrn_reflns_limit_k_max 9
_diffrn_reflns_limit_k_min 0
_diffrn_reflns_limit_l_max 19
_diffrn_reflns_limit_l_min 0
_diffrn_reflns_number 9772
_diffrn_reflns_theta_full 25.35
_diffrn_reflns_theta_max 25.35
_diffrn_reflns_theta_min 2.49
_diffrn_standards_decay_% 1.9
_diffrn_standards_interval_time 351
_diffrn_standards_number 158
_exptl_absorpt_coefficient_mu 0.075
_exptl_absorpt_correction_T_max 0.9882
_exptl_absorpt_correction_T_min 0.9798
_exptl_absorpt_correction_type integration
_exptl_absorpt_process_details '(Bruker, 2001)'
_exptl_crystal_colour colorless
_exptl_crystal_density_diffrn 1.226
_exptl_crystal_density_meas ?
_exptl_crystal_description prism
_exptl_crystal_F_000 352
_exptl_crystal_id p00wasm
_exptl_crystal_preparation
; 
The data crystal was mounted using oil (Parantone-N, Exxon) to a 
0.3 mm cryo-loop (Hampton Research) with the (0 -1 -1) scattering planes 
roughly normal to the spindle axis. 
;
_exptl_crystal_size_max 0.32
_exptl_crystal_size_mid 0.28
_exptl_crystal_size_min 0.20
_refine_diff_density_max 0.129
_refine_diff_density_min -0.118
_refine_diff_density_rms 0.027
_refine_ls_abs_structure_details 'Flack H D (1983), Acta Cryst. A39, 876-881'
_refine_ls_abs_structure_Flack 0(1)
_refine_ls_extinction_method none
_refine_ls_goodness_of_fit_ref 1.088
_refine_ls_hydrogen_treatment refall
_refine_ls_matrix_type full
_refine_ls_number_parameters 150
_refine_ls_number_reflns 1003
_refine_ls_number_restraints 0
_refine_ls_restrained_S_all 1.088
_refine_ls_R_factor_all 0.0364
_refine_ls_R_factor_gt 0.0320
_refine_ls_shift/su_max 0.000
_refine_ls_shift/su_mean 0.000
_refine_ls_structure_factor_coef Fsqd
_refine_ls_weighting_details 'calc w=1/[\s^2^(Fo^2^)+(0.0472P)^2^+0.0911P] where P=(Fo^2^+2Fc^2^)/3'
_refine_ls_weighting_scheme calc
_refine_ls_wR_factor_gt 0.0808
_refine_ls_wR_factor_ref 0.0830
_reflns_number_gt 926
_reflns_number_total 1003
_reflns_threshold_expression >2sigma(I)
_cod_data_source_file ol035601ksi20030825_014751.cif
_cod_data_source_block p00wasm
_cod_depositor_comments
;
The following automatic conversions were performed:

'_symmetry_cell_setting' value 'Orthorhombic' changed to
'orthorhombic' according to
/home/saulius/struct/CIF-dictionaries/cif_core.dic dictionary named
'cif_core.dic' version 2.4.1 from 2010-06-29.

Automatic conversion script
Id: cif_fix_values 1715 2011-07-08 13:25:40Z adriana 

The following automatic conversions were performed:

'_exptl_crystal_density_meas' value 'not measured' was changed to '?'
- the value is perceived as not measured.

Automatic conversion script
Id: cif_fix_values 3008 2015-01-20 13:52:24Z robertas 
;
_cod_original_sg_symbol_Hall 'P 2ac 2ab '
_cod_original_sg_symbol_H-M 'P 21 21 21 '
_cod_database_code 1507385

loop_
_symmetry_equiv_pos_as_xyz
'x, y, z'
'-x+1/2, -y, z+1/2'
'-x, y+1/2, -z+1/2'
'x+1/2, -y+1/2, -z'

loop_
_atom_site_label
_atom_site_type_symbol
_atom_site_fract_x
_atom_site_fract_y
_atom_site_fract_z
_atom_site_U_iso_or_equiv
_atom_site_adp_type
_atom_site_occupancy
_atom_site_symmetry_multiplicity
_atom_site_calc_flag
C1 C -0.0416(3) 0.3673(2) 0.17993(12) 0.0361(4) Uani 1 1 d
C2 C 0.0599(3) 0.3582(3) 0.10807(12) 0.0407(5) Uani 1 1 d
C3 C 0.2421(3) 0.3016(3) 0.10948(12) 0.0421(5) Uani 1 1 d
C4 C 0.3237(3) 0.2553(3) 0.18286(12) 0.0392(5) Uani 1 1 d
C5 C 0.2248(3) 0.2675(3) 0.25507(11) 0.0337(4) Uani 1 1 d
C6 C 0.0412(2) 0.3247(2) 0.25465(11) 0.0309(4) Uani 1 1 d
C7 C -0.0664(3) 0.3366(2) 0.33177(11) 0.0318(4) Uani 1 1 d
C8 C 0.0097(2) 0.3996(2) 0.40093(10) 0.0318(4) Uani 1 1 d
C9 C 0.1927(3) 0.4744(3) 0.40538(10) 0.0341(4) Uani 1 1 d
C10 C -0.2644(3) 0.2771(3) 0.33085(16) 0.0430(5) Uani 1 1 d
C11 C -0.0899(3) 0.4060(3) 0.47754(11) 0.0380(5) Uani 1 1 d
H1 H -0.171(3) 0.406(3) 0.1799(12) 0.040(5) Uiso 1 1 d
H2 H 0.003(3) 0.388(3) 0.0582(13) 0.037(5) Uiso 1 1 d
H3 H 0.313(3) 0.293(3) 0.0594(13) 0.043(5) Uiso 1 1 d
H4 H 0.447(3) 0.215(3) 0.1822(11) 0.040(5) Uiso 1 1 d
H5 H 0.279(3) 0.234(3) 0.3043(12) 0.041(6) Uiso 1 1 d
H6 H -0.318(3) 0.275(4) 0.3831(17) 0.070(8) Uiso 1 1 d
H7 H -0.271(4) 0.162(4) 0.3048(17) 0.070(8) Uiso 1 1 d
H8 H -0.340(4) 0.350(4) 0.2940(15) 0.063(7) Uiso 1 1 d
N1 N 0.3357(3) 0.5382(2) 0.41199(10) 0.0472(5) Uani 1 1 d
N2 N -0.1647(3) 0.4129(3) 0.53899(10) 0.0539(5) Uani 1 1 d

loop_
_atom_site_aniso_label
_atom_site_aniso_U_11
_atom_site_aniso_U_22
_atom_site_aniso_U_33
_atom_site_aniso_U_23
_atom_site_aniso_U_13
_atom_site_aniso_U_12
C1 0.0356(10) 0.0334(10) 0.0392(10) -0.0027(8) -0.0055(9) -0.0017(8)
C2 0.0525(13) 0.0401(10) 0.0294(10) -0.0013(9) -0.0060(9) -0.0025(10)
C3 0.0514(13) 0.0426(11) 0.0322(10) -0.0051(9) 0.0073(9) -0.0047(10)
C4 0.0330(10) 0.0426(11) 0.0419(10) -0.0080(9) 0.0035(9) 0.0003(9)
C5 0.0341(10) 0.0345(10) 0.0325(9) -0.0013(8) -0.0026(8) 0.0006(8)
C6 0.0329(10) 0.0283(9) 0.0315(9) -0.0014(7) -0.0008(8) -0.0032(8)
C7 0.0293(9) 0.0283(9) 0.0377(10) 0.0038(7) 0.0020(8) 0.0018(8)
C8 0.0294(9) 0.0346(9) 0.0315(9) 0.0049(8) 0.0061(8) 0.0016(8)
C9 0.0367(11) 0.0403(10) 0.0253(8) -0.0005(8) 0.0026(8) -0.0009(9)
C10 0.0297(10) 0.0472(13) 0.0520(13) 0.0015(12) 0.0010(10) -0.0041(9)
C11 0.0352(10) 0.0426(10) 0.0360(10) 0.0039(9) 0.0040(8) 0.0005(9)
N1 0.0420(10) 0.0593(11) 0.0401(9) -0.0056(8) 0.0024(8) -0.0108(10)
N2 0.0559(11) 0.0644(12) 0.0414(9) 0.0048(9) 0.0142(9) 0.0034(11)

loop_
_atom_type_symbol
_atom_type_description
_atom_type_scat_dispersion_real
_atom_type_scat_dispersion_imag
_atom_type_scat_source
C C 0.0033 0.0016 'International Tables Vol C Tables 4.2.6.8 and 6.1.1.4'
H H 0.0000 0.0000 'International Tables Vol C Tables 4.2.6.8 and 6.1.1.4'
N N 0.0061 0.0033 'International Tables Vol C Tables 4.2.6.8 and 6.1.1.4'

loop_
_exptl_crystal_face_index_h
_exptl_crystal_face_index_k
_exptl_crystal_face_index_l
_exptl_crystal_face_perp_dist
1.00 0.00 -1.00 0.1000
-1.00 0.00 1.00 0.1000
-1.00 0.00 -1.00 0.1200
1.00 0.00 1.00 0.1300
0.00 1.00 -1.00 0.1400
0.00 -1.00 1.00 0.1400
0.00 1.00 0.00 0.1200
0.00 -1.00 0.00 0.1200
0.00 0.00 1.00 0.1600
0.00 0.00 -1.00 0.1600

loop_
_geom_angle_atom_site_label_1
_geom_angle_atom_site_label_2
_geom_angle_atom_site_label_3
_geom_angle
C2 C1 C6 120.27(19)
C2 C1 H1 121.1(12)
C6 C1 H1 118.6(12)
C3 C2 C1 120.2(2)
C3 C2 H2 120.2(12)
C1 C2 H2 119.7(12)
C2 C3 C4 119.9(2)
C2 C3 H3 120.6(13)
C4 C3 H3 119.5(13)
C5 C4 C3 120.31(19)
C5 C4 H4 121.2(12)
C3 C4 H4 118.5(12)
C4 C5 C6 120.40(19)
C4 C5 H5 120.4(13)
C6 C5 H5 119.2(13)
C5 C6 C1 118.87(19)
C5 C6 C7 120.74(17)
C1 C6 C7 120.37(17)
C8 C7 C6 121.57(16)
C8 C7 C10 120.43(18)
C6 C7 C10 118.00(18)
C7 C8 C9 124.01(16)
C7 C8 C11 122.55(16)
C9 C8 C11 113.38(16)
N1 C9 C8 176.9(2)
C7 C10 H6 113.0(15)
C7 C10 H7 109.0(16)
H6 C10 H7 111(2)
C7 C10 H8 110.8(15)
H6 C10 H8 110(2)
H7 C10 H8 103(2)
N2 C11 C8 178.2(2)

loop_
_geom_bond_atom_site_label_1
_geom_bond_atom_site_label_2
_geom_bond_distance
C1 C2 1.387(3)
C1 C6 1.400(3)
C1 H1 0.98(2)
C2 C3 1.384(3)
C2 H2 0.94(2)
C3 C4 1.384(3)
C3 H3 0.97(2)
C4 C5 1.383(3)
C4 H4 0.95(2)
C5 C6 1.395(3)
C5 H5 0.93(2)
C6 C7 1.484(3)
C7 C8 1.349(3)
C7 C10 1.499(3)
C8 C9 1.441(3)
C8 C11 1.446(2)
C9 N1 1.148(2)
C10 H6 0.94(3)
C10 H7 0.99(3)
C10 H8 0.99(3)
C11 N2 1.142(2)

loop_
_geom_torsion_atom_site_label_1
_geom_torsion_atom_site_label_2
_geom_torsion_atom_site_label_3
_geom_torsion_atom_site_label_4
_geom_torsion
C6 C1 C2 C3 2.1(3)
C1 C2 C3 C4 -0.5(3)
C2 C3 C4 C5 -0.9(3)
C3 C4 C5 C6 0.8(3)
C4 C5 C6 C1 0.8(3)
C4 C5 C6 C7 179.45(18)
C2 C1 C6 C5 -2.2(3)
C2 C1 C6 C7 179.13(18)
C5 C6 C7 C8 42.1(3)
C1 C6 C7 C8 -139.27(19)
C5 C6 C7 C10 -138.2(2)
C1 C6 C7 C10 40.5(2)
C6 C7 C8 C9 5.8(3)
C10 C7 C8 C9 -173.96(19)
C6 C7 C8 C11 -177.43(17)
C10 C7 C8 C11 2.8(3)

loop_
_cod_related_entry_id
_cod_related_entry_code
_cod_related_entry_database
1 71840 ChemSpider
